data_2004260
loop_
_publ_author_name
'Pohl, E.'
'Kneisel, B. O.'
'Herbst-Irmer, R.'
'de Meijere, A.'
'Funke, F.'
'Stein, F.'

_publ_section_title
;
 Three \a,\b-Unsaturated (Carbene)pentacarbonylchromium Complexes
;
_journal_issue 12
_journal_name_full 'Acta Crystallographica Section C'
_journal_page_first 2503
_journal_page_last 2508
_journal_paper_doi 10.1107/S0108270195006160
_journal_volume 51
_journal_year 1995
_chemical_formula_moiety '[Cr(C11 H14 N2)(CO)5]'
_chemical_formula_sum 'C16 H14 Cr N2 O5'
_chemical_formula_weight 366.29
_chemical_name_systematic
;
 [2(E)-1-amino-3-dimethylamino-3-phenylpropen-1-ylidene]pentacarbonyl
;
_space_group_IT_number 18
_symmetry_cell_setting orthorhombic
_symmetry_space_group_name_Hall 'P 2 2ab'
_symmetry_space_group_name_H-M 'P 21 21 2'
_audit_creation_method SHELXL
_cell_angle_alpha 90.00
_cell_angle_beta 90.00
_cell_angle_gamma 90.00
_cell_formula_units_Z 4
_cell_length_a 12.6580(10)
_cell_length_b 14.186(2)
_cell_length_c 9.5270(10)
_cell_measurement_reflns_used 68
_cell_measurement_temperature 293(2)
_cell_measurement_theta_max 12.5
_cell_measurement_theta_min 10
_cell_volume 1710.7(3)
_computing_cell_refinement DIF4
_computing_data_collection 'DIF4 (Stoe & Cie, 1988a)'
_computing_data_reduction 'REDU4 (Stoe & Cie, 1988b)'
_computing_molecular_graphics 'SHELXTL-Plus (Sheldrick, 1994)'
_computing_publication_material SHELXL93
_computing_structure_refinement 'SHELXL93 (Sheldrick, 1993)'
_computing_structure_solution 'SHELX90 (Sheldrick, 1990)'
_diffrn_ambient_temperature 293(2)
_diffrn_measurement_device 'Stoe-Huber four-circle diffractometer'
_diffrn_measurement_method 'profile data from 2\q/\w'
_diffrn_radiation_monochromator graphite
_diffrn_radiation_source 'fine-focus sealed tube'
_diffrn_radiation_type MoK\a
_diffrn_radiation_wavelength 0.71073
_diffrn_reflns_av_R_equivalents 0.0362
_diffrn_reflns_av_sigmaI/netI 0.0435
_diffrn_reflns_limit_h_max 16
_diffrn_reflns_limit_h_min -16
_diffrn_reflns_limit_k_max 18
_diffrn_reflns_limit_k_min -18
_diffrn_reflns_limit_l_max 12
_diffrn_reflns_limit_l_min -12
_diffrn_reflns_number 7116
_diffrn_reflns_theta_max 27.60
_diffrn_reflns_theta_min 4.12
_diffrn_standards_decay_% 0
_diffrn_standards_interval_time 90
_diffrn_standards_number 3
_exptl_absorpt_coefficient_mu 0.695
_exptl_absorpt_correction_T_max 0.952
_exptl_absorpt_correction_T_min 0.845
_exptl_absorpt_correction_type 'empirical, \y scan'
_exptl_crystal_colour yellow
_exptl_crystal_density_diffrn 1.422
_exptl_crystal_description block
_exptl_crystal_F_000 752
_exptl_crystal_size_max 0.6
_exptl_crystal_size_mid 0.3
_exptl_crystal_size_min 0.3
_refine_diff_density_max .688
_refine_diff_density_min -.236
_refine_ls_abs_structure_details 'Flack (1983)'
_refine_ls_abs_structure_Flack 0.48(3)
_refine_ls_extinction_method none
_refine_ls_goodness_of_fit_all 1.033
_refine_ls_goodness_of_fit_obs 1.044
_refine_ls_hydrogen_treatment 'H atoms: see text'
_refine_ls_matrix_type full
_refine_ls_number_parameters 226
_refine_ls_number_reflns 3974
_refine_ls_number_restraints 1
_refine_ls_restrained_S_all 1.033
_refine_ls_restrained_S_obs 1.044
_refine_ls_R_factor_all 0.0639
_refine_ls_R_factor_obs 0.0405
_refine_ls_shift/esd_max 0.001
_refine_ls_shift/esd_mean 0.000
_refine_ls_structure_factor_coef Fsqd
_refine_ls_weighting_details 'w = 1/[\s^2^(Fo^2^)+( 0.0483P)^2^+0.4169P] where P=(Fo^2^+2Fc^2^)/3'
_refine_ls_weighting_scheme calc
_refine_ls_wR_factor_all 0.1055
_refine_ls_wR_factor_obs 0.0920
_reflns_number_observed 3009
_reflns_number_total 3974
_reflns_observed_criterion >2sigma(I)
_cod_data_source_file jz1049.cif
_cod_data_source_block 3
_cod_depositor_comments
;
The following automatic conversions were performed:
'_symmetry_cell_setting' value 'Orthorhombic' changed to 'orthorhombic'
according to '/home/saulius/struct/CIF-dictionaries/cif_core.dic'
dictionary named 'cif_core.dic' version 2.4.1 from 2010-06-29.

Automatic conversion script
Id: cif_fix_enum 1527 2010-12-29 10:47:43Z saulius 

The following automatic conversions were performed:

'_symmetry_cell_setting' value 'Orthorhombic' changed to
'orthorhombic' according to
/home/saulius/struct/CIF-dictionaries/cif_core.dic dictionary named
'cif_core.dic' version 2.4.1 from 2010-06-29.

Automatic conversion script
Id: cif_fix_values 1715 2011-07-08 13:25:40Z adriana 

The following automatic conversions were performed:

'_refine_ls_weighting_scheme' value 'calc w = 1/[\s^2^(Fo^2^)+(
0.0483P)^2^+0.4169P] where P=(Fo^2^+2Fc^2^)/3' was changed to 'calc'.
New tag '_refine_ls_weighting_details' was created. The value of the
new tag was set to 'w = 1/[\s^2^(Fo^2^)+( 0.0483P)^2^+0.4169P] where
P=(Fo^2^+2Fc^2^)/3'.

Automatic conversion script
Id: cif_fix_values 3143 2015-03-26 13:38:13Z robertas 
;
_cod_database_code 2004260

loop_
_symmetry_equiv_pos_as_xyz
'x, y, z'
'-x, -y, z'
'-x+1/2, y+1/2, -z'
'x+1/2, -y+1/2, -z'

loop_
_atom_site_aniso_label
_atom_site_aniso_U_11
_atom_site_aniso_U_22
_atom_site_aniso_U_33
_atom_site_aniso_U_12
_atom_site_aniso_U_13
_atom_site_aniso_U_23
Cr1 0.0380(2) 0.0469(2) 0.0408(2) 0.0011(2) 0.0012(2) 0.0013(2)
C21 0.044(2) 0.052(2) 0.052(2) -0.0003(14) 0.0009(14) 0.0008(15)
O21 0.0642(15) 0.075(2) 0.065(2) 0.0008(13) 0.0248(13) -0.0058(13)
C22 0.048(2) 0.054(2) 0.061(2) 0.0014(14) 0.002(2) 0.002(2)
O22 0.096(2) 0.057(2) 0.122(3) -0.014(2) -0.011(2) -0.003(2)
C23 0.048(2) 0.058(2) 0.050(2) -0.0004(15) -0.0023(14) 0.002(2)
O23 0.079(2) 0.0606(15) 0.091(2) -0.0150(14) -0.013(2) -0.0019(14)
C24 0.043(2) 0.046(2) 0.050(2) 0.0026(14) 0.0043(15) -0.0019(14)
O24 0.0511(13) 0.074(2) 0.070(2) 0.0094(12) -0.0149(13) -0.0005(14)
C25 0.053(2) 0.061(2) 0.047(2) -0.001(2) -0.003(2) 0.002(2)
O25 0.074(2) 0.107(2) 0.074(2) 0.009(2) -0.028(2) 0.009(2)
C1 0.0331(12) 0.045(2) 0.0450(15) 0.0000(11) -0.0008(11) 0.0004(13)
N1 0.054(2) 0.050(2) 0.059(2) 0.0117(13) 0.0164(14) 0.0092(14)
C2 0.0360(14) 0.049(2) 0.051(2) 0.0083(13) 0.0007(13) 0.0051(14)
C3 0.0391(14) 0.0449(15) 0.0414(15) -0.0001(12) -0.0060(12) 0.0016(12)
N4 0.0440(12) 0.067(2) 0.0472(14) 0.0028(12) 0.0001(13) 0.0126(15)
C4 0.068(2) 0.075(2) 0.053(2) -0.007(2) 0.004(2) 0.019(2)
C5 0.054(2) 0.101(3) 0.066(2) 0.019(2) -0.005(2) 0.030(2)
C31 0.0358(13) 0.049(2) 0.0396(13) -0.0019(11) 0.0005(11) 0.0037(12)
C32 0.049(2) 0.046(2) 0.041(2) -0.0009(14) -0.0011(13) -0.0005(13)
C33 0.0445(15) 0.064(2) 0.055(2) -0.007(2) -0.0126(14) 0.009(2)
C34 0.043(2) 0.078(2) 0.068(2) 0.011(2) 0.006(2) 0.012(2)
C35 0.057(2) 0.076(2) 0.054(2) 0.017(2) 0.010(2) -0.005(2)
C36 0.0478(15) 0.069(2) 0.043(2) 0.0021(14) -0.001(2) -0.007(2)

loop_
_atom_site_label
_atom_site_occupancy
_atom_site_fract_x
_atom_site_fract_y
_atom_site_fract_z
_atom_site_U_iso_or_equiv
_atom_site_thermal_displace_type
_atom_site_calc_flag
_atom_site_refinement_flags
_atom_site_type_symbol
Cr1 1 .87583(4) .15650(3) .03132(5) .04188(13) Uani d . Cr
C21 1 .9659(2) .1362(2) -0.1203(3) .0495(8) Uani d . C
O21 1 1.0205(2) .1217(2) -0.2135(3) .0679(7) Uani d . O
C22 1 .9238(3) .2816(3) .0542(4) .0545(8) Uani d . C
O22 1 .9528(2) .3567(2) .0685(4) .0917(10) Uani d . O
C23 1 .8207(2) .0329(2) .0144(4) .0521(7) Uani d . C
O23 1 .7866(2) -.0407(2) -.0015(3) .0769(8) Uani d . O
C24 1 .9835(3) .1201(2) .1576(3) .0462(7) Uani d . C
O24 1 1.0492(2) .1010(2) .2335(3) .0651(7) Uani d . O
C25 1 .7683(3) .1985(3) -.0880(4) .0538(8) Uani d . C
O25 1 .7020(2) .2248(2) -0.1609(3) .0851(9) Uani d . O
C1 1 .7731(2) .1735(2) .2044(3) .0410(6) Uani d . C
N1 1 .7114(2) .2488(2) .2130(3) .0545(7) Uani d D N
H1A 1 .710(3) .292(2) .138(3) .065 Uiso d D H
H1B 1 .668(3) .263(3) .290(3) .065 Uiso d D H
C2 1 .7715(2) .1068(2) .3165(3) .0452(7) Uani d . C
H2 1 .8263(2) .0631(2) .3147(3) .054 Uiso calc R H
C3 1 .7027(2) .0964(2) .4262(3) .0418(6) Uani d . C
N4 1 .7273(2) .0434(2) .5395(3) .0527(6) Uani d . N
C4 1 .6507(3) .0060(3) .6390(4) .0653(10) Uani d . C
H41A 1 .6681(13) .0270(16) .7319(5) .098 Uiso calc R H
H41B 1 .6521(16) -.0617(3) .636(2) .098 Uiso calc R H
H41C 1 .5813(4) .0279(16) .6146(18) .098 Uiso calc R H
C5 1 .8342(3) .0053(3) .5561(4) .0738(12) Uani d . C
H5A 1 .8438(9) -.0468(15) .493(3) .111 Uiso calc R H
H5B 1 .8439(9) -.016(2) .6510(10) .111 Uiso calc R H
H5C 1 .8850(3) .0535(7) .535(3) .111 Uiso calc R H
C31 1 .5937(2) .1375(2) .4242(3) .0416(6) Uani d . C
C32 1 .5257(2) .1143(2) .3165(3) .0454(7) Uani d . C
H32 1 .5488(2) .0751(2) .2445(3) .055 Uiso calc R H
C33 1 .4240(2) .1487(3) .3147(4) .0543(8) Uani d . C
H33 1 .3783(2) .1317(3) .2426(4) .065 Uiso calc R H
C34 1 .3899(3) .2079(3) .4193(4) .0628(9) Uani d . C
H34 1 .3210(3) .2308(3) .4183(4) .075 Uiso calc R H
C35 1 .4573(3) .2333(3) .5253(4) .0627(9) Uani d . C
H35 1 .4341(3) .2740(3) .5953(4) .075 Uiso calc R H
C36 1 .5600(2) .1987(3) .5292(4) .0534(7) Uani d . C
H36 1 .6056(2) .2162(3) .6011(4) .064 Uiso calc R H

loop_
_atom_type_symbol
_atom_type_description
_atom_type_scat_dispersion_real
_atom_type_scat_dispersion_imag
_atom_type_scat_source
C C .0033 .0016 'International Tables Vol C Tables 4.2.6.8 and 6.1.1.4'
H H .0000 .0000 'International Tables Vol C Tables 4.2.6.8 and 6.1.1.4'
O O .0106 .0060 'International Tables Vol C Tables 4.2.6.8 and 6.1.1.4'
N N .0061 .0033 'International Tables Vol C Tables 4.2.6.8 and 6.1.1.4'
Cr Cr .3209 .6236 'International Tables Vol C Tables 4.2.6.8 and 6.1.1.4'

loop_
_geom_angle_atom_site_label_1
_geom_angle_atom_site_label_2
_geom_angle_atom_site_label_3
_geom_angle
_geom_angle_publ_flag
C21 Cr1 C25 91.32(15) y
C21 Cr1 C22 92.20(15) y
C25 Cr1 C22 90.2(2) y
C21 Cr1 C24 90.59(14) y
C25 Cr1 C24 176.9(2) y
C22 Cr1 C24 87.24(15) y
C21 Cr1 C23 90.94(14) y
C25 Cr1 C23 88.58(15) y
C22 Cr1 C23 176.67(15) y
C24 Cr1 C23 93.84(14) y
C21 Cr1 C1 177.66(14) y
C25 Cr1 C1 89.44(13) y
C22 Cr1 C1 90.02(13) y
C24 Cr1 C1 88.75(12) y
C23 Cr1 C1 86.86(13) y
O21 C21 Cr1 178.5(3) y
O22 C22 Cr1 179.7(3) y
O23 C23 Cr1 177.1(3) y
O24 C24 Cr1 177.9(3) y
O25 C25 Cr1 179.6(3) y
N1 C1 C2 118.7(3) y
N1 C1 Cr1 120.1(2) y
C2 C1 Cr1 121.1(2) y
C3 C2 C1 130.7(3) y
N4 C3 C2 121.5(3) y
N4 C3 C31 116.0(3) y
C2 C3 C31 122.3(3) y
C3 N4 C4 124.7(3) y
C3 N4 C5 120.2(3) y
C4 N4 C5 114.2(3) y
C32 C31 C36 119.5(3) y
C32 C31 C3 119.4(3) y
C36 C31 C3 121.1(3) y
C33 C32 C31 120.5(3) y
C34 C33 C32 120.1(3) y
C35 C34 C33 120.0(3) y
C34 C35 C36 120.6(4) y
C35 C36 C31 119.2(3) y

loop_
_geom_bond_atom_site_label_1
_geom_bond_atom_site_label_2
_geom_bond_distance
_geom_bond_publ_flag
Cr1 C21 1.862(3) y
Cr1 C25 1.871(3) y
Cr1 C22 1.889(4) y
Cr1 C24 1.890(3) y
Cr1 C23 1.895(3) y
Cr1 C1 2.114(3) y
C21 O21 1.144(4) y
C22 O22 1.135(4) y
C23 O23 1.139(4) y
C24 O24 1.135(4) y
C25 O25 1.151(4) y
C1 N1 1.326(4) y
C1 C2 1.427(4) y
C2 C3 1.368(4) y
C3 N4 1.352(4) y
C3 C31 1.498(4) y
N4 C4 1.456(4) y
N4 C5 1.466(4) y
C31 C32 1.380(4) y
C31 C36 1.391(4) y
C32 C33 1.377(4) y
C33 C34 1.373(5) y
C34 C35 1.370(5) y
C35 C36 1.389(4) y
